data_7014120
loop_
_publ_author_name
'Casas, Jos\'e S'
'Casta\~no, Mar\'ia V'
'Garc\'ia-Tasende, Mar\'ia S'
'Rodr\'iguez-Castell\'on, Enrique'
'S\'anchez, Agust\'in'
'Sanju\'an, Luisa M'
'Sordo, Jos\'e'

_publ_section_title
;
 Reactions of thiosemicarbazones derived from beta-keto amides and
 beta-keto esters with Zn(II) and Cd(II) acetates: influence of metal,
 substitution, reagent ratio and temperature on metal-induced
 cyclization.
;
_journal_issue 13
_journal_name_full 'Dalton transactions (Cambridge, England : 2003)'
_journal_page_first 2019
_journal_page_last 2026
_journal_paper_doi 10.1039/b401674b
_journal_year 2004
_chemical_formula_moiety '[Zn(C6H8N3O2S)2]0.5(H2O)'
_chemical_formula_sum 'C12 H17 N6 O4.5 S2 Zn'
_chemical_formula_weight 446.81
_chemical_name_common '[Zn(L4)2]0.5(H2O)'
_chemical_name_systematic
;
?
;
_space_group_IT_number 92
_symmetry_cell_setting tetragonal
_symmetry_space_group_name_Hall 'P 4abw 2nw'
_symmetry_space_group_name_H-M 'P 41 21 2'
_atom_sites_solution_hydrogens mixed
_atom_sites_solution_primary heavy
_atom_sites_solution_secondary difmap
_audit_creation_method SHELXL-97
_cell_angle_alpha 90.00
_cell_angle_beta 90.00
_cell_angle_gamma 90.00
_cell_formula_units_Z 4
_cell_length_a 9.3579(15)
_cell_length_b 9.3579(15)
_cell_length_c 22.554(5)
_cell_measurement_reflns_used 1019
_cell_measurement_temperature 293(2)
_cell_measurement_theta_max 26.06
_cell_measurement_theta_min 3.47
_cell_volume 1975.1(6)
_computing_cell_refinement 'BRUKER Smart'
_computing_data_collection 'BRUKER Smart'
_computing_data_reduction 'BRUKER SHELXTL'
_computing_molecular_graphics 'ORTEP-3 for Windows (Farrugia, 1997)'
_computing_structure_refinement 'SHELXL-97 (Sheldrick, 1997)'
_computing_structure_solution 'SHELXS-97 (Sheldrick, 1990)'
_diffrn_ambient_temperature 293(2)
_diffrn_measured_fraction_theta_full 1.000
_diffrn_measured_fraction_theta_max 1.000
_diffrn_measurement_device_type 'Smart-CCD-1000 BRUKER'
_diffrn_measurement_method 'omega scans'
_diffrn_radiation_monochromator graphite
_diffrn_radiation_source 'fine-focus sealed tube'
_diffrn_radiation_type MoK\a
_diffrn_radiation_wavelength 0.71073
_diffrn_reflns_av_R_equivalents 0.0372
_diffrn_reflns_av_sigmaI/netI 0.0281
_diffrn_reflns_limit_h_max 8
_diffrn_reflns_limit_h_min -7
_diffrn_reflns_limit_k_max 11
_diffrn_reflns_limit_k_min 0
_diffrn_reflns_limit_l_max 28
_diffrn_reflns_limit_l_min 0
_diffrn_reflns_number 11298
_diffrn_reflns_theta_full 26.33
_diffrn_reflns_theta_max 26.33
_diffrn_reflns_theta_min 2.36
_exptl_absorpt_coefficient_mu 1.486
_exptl_absorpt_correction_type empirical(Sadabs,
_exptl_crystal_colour colourless
_exptl_crystal_density_diffrn 1.503
_exptl_crystal_density_method 'not measured'
_exptl_crystal_description prism
_exptl_crystal_F_000 916
_exptl_crystal_size_max 0,31
_exptl_crystal_size_mid 0,25
_exptl_crystal_size_min 0,34
_refine_diff_density_max 0.311
_refine_diff_density_min -0.215
_refine_diff_density_rms 0.061
_refine_ls_abs_structure_details 'Flack H D (1983), Acta Cryst. A39, 876-881'
_refine_ls_abs_structure_Flack 0.01(2)
_refine_ls_extinction_method none
_refine_ls_goodness_of_fit_ref 1.149
_refine_ls_hydrogen_treatment mixed
_refine_ls_matrix_type full
_refine_ls_number_parameters 123
_refine_ls_number_reflns 2025
_refine_ls_number_restraints 0
_refine_ls_restrained_S_all 1.149
_refine_ls_R_factor_all 0.0418
_refine_ls_R_factor_gt 0.0313
_refine_ls_shift/su_max 2.521
_refine_ls_shift/su_mean 0.024
_refine_ls_structure_factor_coef Fsqd
_refine_ls_weighting_details 'calc w=1/[\s^2^(Fo^2^)+(0.0452P)^2^+0.0000P] where P=(Fo^2^+2Fc^2^)/3'
_refine_ls_weighting_scheme calc
_refine_ls_wR_factor_gt 0.0823
_refine_ls_wR_factor_ref 0.0854
_reflns_number_gt 1687
_reflns_number_total 2025
_reflns_threshold_expression >2sigma(I)
_cod_data_source_file b401674b.txt
_cod_data_source_block '[Zn(L4)2]0.5(H2O)'
_cod_depositor_comments
;
The following automatic conversions were performed:
'_symmetry_cell_setting' value 'Tetragonal' changed to 'tetragonal'
according to '/home/saulius/struct/CIF-dictionaries/cif_core.dic'
dictionary named 'cif_core.dic' version 2.4.1 from 2010-06-29.

Automatic conversion script
Id: cif_fix_enum 1527 2010-12-29 10:47:43Z saulius 

The following automatic conversions were performed:

'_atom_sites_solution_primary' value 'heavy atom' was changed to
'heavy'.

Automatic conversion script
Id: cif_fix_values 6452 2018-10-05 10:23:21Z andrius 
;
_cod_original_sg_symbol_H-M P4(1)2(1)2
_cod_original_formula_sum 'C12 H17 N6 O4.50 S2 Zn'
_cod_database_code 7014120

loop_
_symmetry_equiv_pos_as_xyz
'x, y, z'
'-x, -y, z+1/2'
'x+1/2, -y+1/2, -z+3/4'
'-x+1/2, y+1/2, -z+1/4'
'-y, -x, -z+1/2'
'y, x, -z'
'y+1/2, -x+1/2, z+3/4'
'-y+1/2, x+1/2, z+1/4'

loop_
_atom_site_label
_atom_site_type_symbol
_atom_site_fract_x
_atom_site_fract_y
_atom_site_fract_z
_atom_site_U_iso_or_equiv
_atom_site_adp_type
_atom_site_occupancy
_atom_site_symmetry_multiplicity
_atom_site_calc_flag
_atom_site_refinement_flags
_atom_site_disorder_assembly
_atom_site_disorder_group
Zn1 Zn 0.88879(4) 0.11121(4) 0.7500 0.04191(17) Uani 1 2 d S . .
S1 S 1.06512(10) 0.07389(9) 0.67601(4) 0.0469(2) Uani 1 1 d . . .
O1 O 1.1768(3) 0.5565(3) 0.67830(12) 0.0656(8) Uani 1 1 d . . .
N2 N 1.0617(3) 0.3478(3) 0.70931(11) 0.0357(6) Uani 1 1 d . . .
N3 N 0.9604(3) 0.3091(3) 0.75117(12) 0.0369(6) Uani 1 1 d . . .
O2 O 0.7879(4) 0.2802(3) 0.83966(16) 0.0822(11) Uani 1 1 d . . .
N1 N 1.2138(3) 0.2918(3) 0.63381(15) 0.0502(8) Uani 1 1 d . . .
H1A H 1.2381 0.3804 0.6329 0.060 Uiso 1 1 calc R . .
H1B H 1.2522 0.2321 0.6096 0.060 Uiso 1 1 calc R . .
C2 C 0.9223(4) 0.4279(4) 0.77820(15) 0.0430(8) Uani 1 1 d . . .
C5 C 0.8100(5) 0.4229(4) 0.82554(18) 0.0604(11) Uani 1 1 d . . .
H5A H 0.8416 0.4752 0.8603 0.072 Uiso 1 1 calc R . .
H5B H 0.7221 0.4656 0.8113 0.072 Uiso 1 1 calc R . .
C3 C 0.9975(4) 0.5477(4) 0.75655(18) 0.0536(9) Uani 1 1 d . . .
H3 H 0.9881 0.6414 0.7697 0.064 Uiso 1 1 calc R . .
C1 C 1.1179(4) 0.2475(3) 0.67231(14) 0.0359(7) Uani 1 1 d . . .
C4 C 1.0878(4) 0.5000(3) 0.71219(16) 0.0470(9) Uani 1 1 d . . .
C6 C 0.6833(7) 0.2598(6) 0.8850(3) 0.110(2) Uani 1 1 d . . .
H6A H 0.6726 0.1596 0.8929 0.165 Uiso 1 1 calc R . .
H6B H 0.5934 0.2985 0.8721 0.165 Uiso 1 1 calc R . .
H6C H 0.7134 0.3078 0.9205 0.165 Uiso 1 1 calc R . .
OW O 0.4721(10) 0.5279(10) 0.7500 0.135(6) Uani 0.50 2 d SP . .
H1W H 0.532(5) 0.577(5) 0.733(3) 0.000(15) Uiso 0.50 1 d P . .

loop_
_atom_site_aniso_label
_atom_site_aniso_U_11
_atom_site_aniso_U_22
_atom_site_aniso_U_33
_atom_site_aniso_U_23
_atom_site_aniso_U_13
_atom_site_aniso_U_12
Zn1 0.03334(19) 0.03334(19) 0.0590(3) 0.0058(2) 0.0058(2) -0.0066(2)
S1 0.0413(5) 0.0300(5) 0.0693(5) -0.0063(4) 0.0181(4) -0.0019(3)
O1 0.0734(19) 0.0338(14) 0.0897(18) 0.0030(14) 0.0362(17) -0.0130(14)
N2 0.0332(14) 0.0263(13) 0.0475(14) 0.0008(11) 0.0092(12) -0.0031(11)
N3 0.0337(14) 0.0319(14) 0.0449(13) -0.0007(14) 0.0105(14) -0.0027(11)
O2 0.096(2) 0.0468(17) 0.104(2) -0.0035(17) 0.063(2) -0.0054(16)
N1 0.0533(19) 0.0300(15) 0.0672(19) 0.0006(14) 0.0253(16) -0.0032(13)
C2 0.045(2) 0.0313(18) 0.0526(19) -0.0042(15) 0.0069(16) 0.0035(16)
C5 0.063(3) 0.047(2) 0.071(2) -0.005(2) 0.025(2) -0.003(2)
C3 0.063(2) 0.0297(17) 0.068(2) -0.004(2) 0.014(2) -0.0005(17)
C1 0.0262(15) 0.0331(17) 0.0485(18) 0.0029(14) 0.0060(16) 0.0033(13)
C4 0.050(2) 0.0275(17) 0.064(2) 0.0018(16) 0.008(2) -0.0005(16)
C6 0.132(6) 0.068(3) 0.129(4) -0.011(3) 0.092(4) -0.018(3)
OW 0.125(9) 0.125(9) 0.156(15) -0.022(10) -0.022(10) 0.038(11)

loop_
_atom_type_symbol
_atom_type_description
_atom_type_scat_dispersion_real
_atom_type_scat_dispersion_imag
_atom_type_scat_source
C C 0.0033 0.0016 'International Tables Vol C Tables 4.2.6.8 and 6.1.1.4'
H H 0.0000 0.0000 'International Tables Vol C Tables 4.2.6.8 and 6.1.1.4'
N N 0.0061 0.0033 'International Tables Vol C Tables 4.2.6.8 and 6.1.1.4'
O O 0.0106 0.0060 'International Tables Vol C Tables 4.2.6.8 and 6.1.1.4'
S S 0.1246 0.1234 'International Tables Vol C Tables 4.2.6.8 and 6.1.1.4'
Zn Zn 0.2839 1.4301 'International Tables Vol C Tables 4.2.6.8 and 6.1.1.4'

loop_
_geom_angle_atom_site_label_1
_geom_angle_atom_site_label_2
_geom_angle_atom_site_label_3
_geom_angle
_geom_angle_site_symmetry_1
_geom_angle_site_symmetry_3
_geom_angle_publ_flag
N3 Zn1 N3 129.78(15) 5_666 . ?
N3 Zn1 S1 84.91(8) 5_666 5_666 ?
N3 Zn1 S1 126.47(9) . 5_666 ?
N3 Zn1 S1 126.47(9) 5_666 . ?
N3 Zn1 S1 84.91(8) . . ?
S1 Zn1 S1 106.85(5) 5_666 . ?
C1 S1 Zn1 95.51(11) . . ?
C1 N2 N3 120.2(3) . . ?
C1 N2 C4 129.8(3) . . ?
N3 N2 C4 110.0(2) . . ?
C2 N3 N2 106.3(2) . . ?
C2 N3 Zn1 135.1(2) . . ?
N2 N3 Zn1 117.97(19) . . ?
C5 O2 C6 113.2(3) . . ?
N3 C2 C3 112.1(3) . . ?
N3 C2 C5 119.5(3) . . ?
C3 C2 C5 128.4(3) . . ?
O2 C5 C2 107.4(3) . . ?
C4 C3 C2 107.4(3) . . ?
N1 C1 N2 116.8(3) . . ?
N1 C1 S1 122.1(2) . . ?
N2 C1 S1 121.1(2) . . ?
O1 C4 C3 135.6(3) . . ?
O1 C4 N2 120.1(3) . . ?
C3 C4 N2 104.3(3) . . ?

loop_
_geom_bond_atom_site_label_1
_geom_bond_atom_site_label_2
_geom_bond_distance
_geom_bond_site_symmetry_2
_geom_bond_publ_flag
Zn1 N3 1.969(2) 5_666 ?
Zn1 N3 1.969(2) . ?
Zn1 S1 2.3727(10) 5_666 ?
Zn1 S1 2.3727(10) . ?
S1 C1 1.701(3) . ?
O1 C4 1.248(4) . ?
N2 C1 1.361(4) . ?
N2 N3 1.386(3) . ?
N2 C4 1.447(4) . ?
N3 C2 1.317(4) . ?
O2 C5 1.388(5) . ?
O2 C6 1.429(5) . ?
N1 C1 1.316(4) . ?
C2 C3 1.411(5) . ?
C2 C5 1.499(5) . ?
C3 C4 1.384(5) . ?

loop_
_geom_hbond_atom_site_label_D
_geom_hbond_atom_site_label_H
_geom_hbond_atom_site_label_A
_geom_hbond_distance_DH
_geom_hbond_distance_HA
_geom_hbond_distance_DA
_geom_hbond_angle_DHA
_geom_hbond_site_symmetry_A
N1 H1A O1 0.86 2.02 2.694(4) 134.2 .
N1 H1A S1 0.86 2.90 3.615(3) 141.3 4_756
N1 H1B O1 0.86 1.97 2.804(4) 163.6 4_746
